data_4108258
loop_
_publ_author_name
'Carsten Strohmann'
'Viktoria H. Gessner'

_publ_contact_author_address
;
Institut fuer Anorganische Chemie
Universitaet Wuerzburg
Am Hubland
97074 Wuerzburg
Germany
;
_publ_contact_author_email mail@carsten-strohmann.de
_publ_contact_author_fax '0049 931 888 4605'
_publ_contact_author_name 'Carsten Strohmann'
_publ_contact_author_phone '0049 931 888 4613'
_publ_section_title
;
 Crystal Structures of n-BuLi Adducts with (R,R)-TMCDA and the
 Consequences for the Deprotonation of Benzene
;
_journal_name_full 'Journal of the American Chemical Society'
_journal_page_first 11719
_journal_page_last 11725
_journal_paper_doi 10.1021/ja8017187
_journal_volume 130
_journal_year 2008
_chemical_absolute_configuration syn
_chemical_formula_sum 'C36 H80 Li4 N4'
_chemical_formula_weight 596.8
_chemical_name_systematic
;
 ?
;
_space_group_IT_number 4
_symmetry_cell_setting monoclinic
_symmetry_space_group_name_Hall 'P 2yb'
_symmetry_space_group_name_H-M 'P 1 21 1'
_atom_sites_solution_hydrogens geom
_atom_sites_solution_primary direct
_atom_sites_solution_secondary difmap
_audit_creation_date 2007-08-16T21:01:52-00:00
_audit_creation_method 'WinGX routine CIF_UPDATE'
_cell_angle_alpha 90
_cell_angle_beta 93.771(6)
_cell_angle_gamma 90
_cell_formula_units_Z 2
_cell_length_a 8.765(3)
_cell_length_b 25.083(8)
_cell_length_c 9.466(3)
_cell_measurement_temperature 173(2)
_cell_volume 2076.6(12)
_computing_cell_refinement 'SAINTPLUS 6.02 (Bruker AXS, 1999)'
_computing_data_collection 'SMART 5.622 (Bruker AXS, 2001)'
_computing_data_reduction 'SAINTPLUS 6.02 (Bruker AXS, 1999)'
_computing_molecular_graphics 'Ortep-3 V1.073 (Farrugia, 2001)'
_computing_publication_material 'SHELXL-97 (Sheldrick, 1997)'
_computing_structure_refinement 'SHELXL-97 (Sheldrick, 1997)'
_computing_structure_solution 'SHELXS-90 (Sheldrick, 1990)'
_diffrn_ambient_temperature 173(2)
_diffrn_measured_fraction_theta_full 1
_diffrn_measured_fraction_theta_max 1
_diffrn_measurement_device_type 'Bruker APEX-CCD'
_diffrn_measurement_method omega-scans
_diffrn_radiation_monochromator graphite
_diffrn_radiation_type MoK\a
_diffrn_radiation_wavelength 0.71073
_diffrn_reflns_av_R_equivalents 0.0467
_diffrn_reflns_av_unetI/netI 0.0385
_diffrn_reflns_limit_h_max 10
_diffrn_reflns_limit_h_min -10
_diffrn_reflns_limit_k_max 29
_diffrn_reflns_limit_k_min -29
_diffrn_reflns_limit_l_max 11
_diffrn_reflns_limit_l_min -11
_diffrn_reflns_number 29729
_diffrn_reflns_theta_full 25
_diffrn_reflns_theta_max 25
_diffrn_reflns_theta_min 1.62
_exptl_absorpt_coefficient_mu 0.053
_exptl_absorpt_correction_type empirical
_exptl_absorpt_process_details 'Sadabs 2.01 (Bruker AXS, 1999)'
_exptl_crystal_density_diffrn 0.954
_exptl_crystal_F_000 672
_exptl_crystal_size_max 0.5
_exptl_crystal_size_mid 0.5
_exptl_crystal_size_min 0.3
_refine_diff_density_max 0.272
_refine_diff_density_min -0.187
_refine_diff_density_rms 0.032
_refine_ls_abs_structure_details 'Flack H D (1983), Acta Cryst. A39, 876-881'
_refine_ls_abs_structure_Flack 0(2)
_refine_ls_extinction_method none
_refine_ls_goodness_of_fit_ref 1.031
_refine_ls_hydrogen_treatment mixed
_refine_ls_matrix_type full
_refine_ls_number_parameters 470
_refine_ls_number_reflns 7321
_refine_ls_number_restraints 4
_refine_ls_restrained_S_all 1.034
_refine_ls_R_factor_all 0.0712
_refine_ls_R_factor_gt 0.0592
_refine_ls_shift/su_max 0.02
_refine_ls_shift/su_mean 0.001
_refine_ls_structure_factor_coef Fsqd
_refine_ls_weighting_details 'calc w=1/[\s^2^(Fo^2^)+(0.0957P)^2^+0.1316P] where P=(Fo^2^+2Fc^2^)/3'
_refine_ls_weighting_scheme calc
_refine_ls_wR_factor_gt 0.1557
_refine_ls_wR_factor_ref 0.1635
_reflns_number_gt 5942
_reflns_number_total 7321
_reflns_threshold_expression >2sigma(I)
_cod_data_source_file ja8017187-file002.cif
_cod_data_source_block vi180407
_cod_original_cell_volume 2076.7(11)
_cod_database_code 4108258

loop_
_symmetry_equiv_pos_as_xyz
'x, y, z'
'-x, y+1/2, -z'

loop_
_atom_site_label
_atom_site_type_symbol
_atom_site_fract_x
_atom_site_fract_y
_atom_site_fract_z
_atom_site_U_iso_or_equiv
_atom_site_adp_type
_atom_site_occupancy
_atom_site_symmetry_multiplicity
_atom_site_calc_flag
_atom_site_refinement_flags
C1 C 0.3538(3) 0.55203(11) -0.2607(3) 0.0613(7) Uani 1 1 d .
H1A H 0.296 0.5669 -0.3437 0.092 Uiso 1 1 calc R
H1B H 0.2932 0.5242 -0.2183 0.092 Uiso 1 1 calc R
H1C H 0.4498 0.5367 -0.2896 0.092 Uiso 1 1 calc R
C2 C 0.2447(3) 0.62189(13) -0.1240(3) 0.0657(8) Uani 1 1 d .
H2A H 0.1941 0.6358 -0.2117 0.098 Uiso 1 1 calc R
H2B H 0.2684 0.6514 -0.0583 0.098 Uiso 1 1 calc R
H2C H 0.1768 0.5965 -0.0806 0.098 Uiso 1 1 calc R
C3 C 0.5019(3) 0.63355(9) -0.2022(2) 0.0417(5) Uani 1 1 d .
H3 H 0.5016 0.6645 -0.1354 0.05 Uiso 1 1 calc R
C4 C 0.4663(3) 0.65555(10) -0.3515(3) 0.0557(6) Uani 1 1 d .
H4A H 0.4637 0.6257 -0.4201 0.067 Uiso 1 1 calc R
H4B H 0.3639 0.6723 -0.3567 0.067 Uiso 1 1 calc R
C5 C 0.5832(4) 0.69618(12) -0.3923(3) 0.0707(8) Uani 1 1 d .
H5A H 0.5576 0.7087 -0.4901 0.085 Uiso 1 1 calc R
H5B H 0.5814 0.7273 -0.3282 0.085 Uiso 1 1 calc R
C6 C 0.7408(4) 0.67160(12) -0.3826(4) 0.0783(9) Uani 1 1 d .
H6A H 0.7448 0.6423 -0.4523 0.094 Uiso 1 1 calc R
H6B H 0.8172 0.6988 -0.4057 0.094 Uiso 1 1 calc R
C7 C 0.7791(3) 0.65033(12) -0.2366(3) 0.0668(8) Uani 1 1 d .
H7A H 0.7845 0.6804 -0.1688 0.08 Uiso 1 1 calc R
H7B H 0.8812 0.6334 -0.2338 0.08 Uiso 1 1 calc R
C8 C 0.6627(3) 0.60961(9) -0.1895(3) 0.0464(6) Uani 1 1 d .
H8 H 0.6627 0.5794 -0.2586 0.056 Uiso 1 1 calc R
C9 C 0.8067(3) 0.54213(12) -0.0530(4) 0.0733(8) Uani 1 1 d .
H9A H 0.904 0.5554 -0.0844 0.11 Uiso 1 1 calc R
H9B H 0.7655 0.515 -0.1195 0.11 Uiso 1 1 calc R
H9C H 0.8235 0.5264 0.0415 0.11 Uiso 1 1 calc R
C10 C 0.7572(3) 0.62513(13) 0.0577(3) 0.0701(8) Uani 1 1 d .
H10A H 0.7588 0.6091 0.1522 0.105 Uiso 1 1 calc R
H10B H 0.6912 0.6567 0.0544 0.105 Uiso 1 1 calc R
H10C H 0.8612 0.6355 0.0371 0.105 Uiso 1 1 calc R
C11 C 0.4587(5) 0.46968(13) 0.0603(4) 0.0762(10) Uani 1 1 d .
H11A H 0.477(4) 0.4872(15) -0.028(4) 0.096(11) Uiso 1 1 d .
H11B H 0.520(4) 0.4338(17) 0.052(4) 0.108(12) Uiso 1 1 d .
C12A C 0.3245(10) 0.4366(3) 0.0377(9) 0.075(2) Uani 0.4 1 d P
H12A H 0.294 0.4341 -0.0646 0.09 Uiso 0.4 1 calc PR
H12B H 0.3455 0.4002 0.0745 0.09 Uiso 0.4 1 calc PR
C12B C 0.2689(15) 0.46830(19) 0.0929(8) 0.123(5) Uani 0.6 1 d P
H12C H 0.258 0.4589 0.1934 0.148 Uiso 0.6 1 calc PR
H12D H 0.2238 0.5041 0.0759 0.148 Uiso 0.6 1 calc PR
C13A C 0.206(3) 0.4608(13) 0.111(3) 0.293(19) Uani 0.5 1 d P
H13A H 0.1964 0.4992 0.0882 0.352 Uiso 0.5 1 calc PR
H13B H 0.2244 0.4566 0.2148 0.352 Uiso 0.5 1 calc PR
C13B C 0.1914(11) 0.4316(4) 0.0068(10) 0.108(3) Uani 0.5 1 d P
H13C H 0.1884 0.4438 -0.0928 0.13 Uiso 0.5 1 calc PR
H13D H 0.245 0.3968 0.0132 0.13 Uiso 0.5 1 calc PR
C14 C 0.0456(7) 0.4258(2) 0.0481(6) 0.1215(16) Uani 1 1 d D
H14B H 0.0778(18) 0.4335(6) -0.0742(14) 0.003(3) Uiso 1 1 d D
H14C H 0.046(7) 0.3858(12) 0.090(6) 0.19(2) Uiso 1 1 d D
H14A H -0.011(6) 0.450(2) 0.122(5) 0.16(2) Uiso 1 1 d D
C15 C 0.4286(3) 0.60267(11) 0.2231(3) 0.0557(6) Uani 1 1 d .
H15A H 0.506(3) 0.6129(11) 0.292(3) 0.067(8) Uiso 1 1 d .
H15B H 0.434(3) 0.6324(12) 0.148(3) 0.063(7) Uiso 1 1 d .
C16 C 0.2713(3) 0.61131(11) 0.2802(3) 0.0570(6) Uani 1 1 d .
H16A H 0.1933 0.5966 0.2105 0.068 Uiso 1 1 calc R
H16B H 0.2666 0.5902 0.3682 0.068 Uiso 1 1 calc R
C17 C 0.2272(3) 0.66842(11) 0.3123(3) 0.0626(7) Uani 1 1 d .
H17A H 0.3109 0.6849 0.3726 0.075 Uiso 1 1 calc R
H17B H 0.2173 0.6886 0.2223 0.075 Uiso 1 1 calc R
C18 C 0.0808(4) 0.67388(15) 0.3852(4) 0.0853(10) Uani 1 1 d .
H18A H 0.0903 0.655 0.476 0.128 Uiso 1 1 calc R
H18B H -0.0035 0.6585 0.3255 0.128 Uiso 1 1 calc R
H18C H 0.0602 0.7117 0.4017 0.128 Uiso 1 1 calc R
C19 C 0.5969(3) 0.34855(10) 0.2754(3) 0.0521(6) Uani 1 1 d .
H19A H 0.556(3) 0.3234(13) 0.352(3) 0.074(8) Uiso 1 1 d .
H19B H 0.512(3) 0.3369(10) 0.194(3) 0.054(7) Uiso 1 1 d .
C20 C 0.7521(3) 0.33565(11) 0.2204(3) 0.0586(7) Uani 1 1 d .
H20A H 0.8322 0.3478 0.2919 0.07 Uiso 1 1 calc R
H20B H 0.7634 0.3569 0.1336 0.07 Uiso 1 1 calc R
C21 C 0.7836(3) 0.27736(11) 0.1860(3) 0.0649(8) Uani 1 1 d .
H21A H 0.787 0.2564 0.2748 0.078 Uiso 1 1 calc R
H21B H 0.6977 0.2636 0.1232 0.078 Uiso 1 1 calc R
C22 C 0.9312(4) 0.26866(15) 0.1150(5) 0.0944(11) Uani 1 1 d .
H22A H 1.0165 0.2838 0.174 0.142 Uiso 1 1 calc R
H22B H 0.9249 0.2862 0.0222 0.142 Uiso 1 1 calc R
H22C H 0.948 0.2304 0.1027 0.142 Uiso 1 1 calc R
C23 C 0.5970(5) 0.48223(12) 0.4306(3) 0.0851(12) Uani 1 1 d .
H23A H 0.708(3) 0.4903(11) 0.487(3) 0.052(7) Uiso 1 1 d .
H23B H 0.599(3) 0.4688(11) 0.521(3) 0.061(8) Uiso 1 1 d .
C24 C 0.7787(7) 0.4843(2) 0.3800(6) 0.1403(19) Uani 1 1 d .
H24A H 0.8192 0.4481 0.4005 0.168 Uiso 1 1 calc R
H24B H 0.767 0.487 0.2755 0.168 Uiso 1 1 calc R
C25 C 0.9132(13) 0.5216(3) 0.4224(8) 0.236(5) Uani 1 1 d .
H25A H 1.0076 0.5078 0.3834 0.283 Uiso 1 1 calc R
H25B H 0.8926 0.5575 0.3823 0.283 Uiso 1 1 calc R
C26 C 0.9339(8) 0.5250(3) 0.5675(9) 0.176(3) Uani 1 1 d .
H26A H 0.982 0.4921 0.6048 0.264 Uiso 1 1 calc R
H26B H 0.8346 0.5297 0.6077 0.264 Uiso 1 1 calc R
H26C H 0.9998 0.5555 0.5933 0.264 Uiso 1 1 calc R
C27 C 0.2264(4) 0.34761(14) 0.3984(3) 0.0770(9) Uani 1 1 d .
H27A H 0.1219 0.3409 0.4247 0.115 Uiso 1 1 calc R
H27B H 0.2711 0.3144 0.3656 0.115 Uiso 1 1 calc R
H27C H 0.2246 0.3742 0.3224 0.115 Uiso 1 1 calc R
C28 C 0.2455(4) 0.41506(12) 0.5771(4) 0.0864(11) Uani 1 1 d .
H28A H 0.145 0.4054 0.6089 0.13 Uiso 1 1 calc R
H28B H 0.2332 0.4421 0.5025 0.13 Uiso 1 1 calc R
H28C H 0.3095 0.4294 0.6571 0.13 Uiso 1 1 calc R
C29 C 0.3480(3) 0.32543(9) 0.6286(3) 0.0503(6) Uani 1 1 d .
H29 H 0.3862 0.2939 0.5768 0.06 Uiso 1 1 calc R
C30 C 0.2064(4) 0.30637(11) 0.7018(3) 0.0661(7) Uani 1 1 d .
H30A H 0.1626 0.3367 0.7522 0.079 Uiso 1 1 calc R
H30B H 0.1282 0.2938 0.6292 0.079 Uiso 1 1 calc R
C31 C 0.2440(4) 0.26178(12) 0.8062(3) 0.0747(9) Uani 1 1 d .
H31A H 0.2798 0.2302 0.7551 0.09 Uiso 1 1 calc R
H31B H 0.1508 0.2516 0.8534 0.09 Uiso 1 1 calc R
C32 C 0.3671(4) 0.27938(13) 0.9165(3) 0.0798(10) Uani 1 1 d .
H32A H 0.3288 0.3095 0.9719 0.096 Uiso 1 1 calc R
H32B H 0.3926 0.2496 0.9825 0.096 Uiso 1 1 calc R
C33 C 0.5087(4) 0.29646(12) 0.8457(3) 0.0710(9) Uani 1 1 d .
H33A H 0.5512 0.2654 0.7972 0.085 Uiso 1 1 calc R
H33B H 0.5867 0.3088 0.9188 0.085 Uiso 1 1 calc R
C34 C 0.4761(3) 0.34108(9) 0.7381(2) 0.0530(6) Uani 1 1 d .
H34 H 0.4374 0.3721 0.7918 0.064 Uiso 1 1 calc R
C35 C 0.7154(4) 0.31702(13) 0.6314(3) 0.0765(9) Uani 1 1 d .
H35A H 0.656 0.2888 0.582 0.115 Uiso 1 1 calc R
H35B H 0.7668 0.3026 0.7182 0.115 Uiso 1 1 calc R
H35C H 0.792 0.3307 0.5697 0.115 Uiso 1 1 calc R
C36 C 0.6996(4) 0.39864(14) 0.7587(3) 0.0855(11) Uani 1 1 d .
H36A H 0.786 0.4123 0.7088 0.128 Uiso 1 1 calc R
H36B H 0.738 0.3808 0.846 0.128 Uiso 1 1 calc R
H36C H 0.6329 0.4283 0.7819 0.128 Uiso 1 1 calc R
Li1 Li 0.4914(5) 0.56208(15) 0.0313(4) 0.0471(9) Uani 1 1 d .
Li2 Li 0.4596(6) 0.51911(19) 0.2566(5) 0.0661(12) Uani 1 1 d .
Li3 Li 0.5772(6) 0.43192(18) 0.2407(5) 0.0652(12) Uani 1 1 d .
Li4 Li 0.5329(5) 0.39159(17) 0.4651(4) 0.0554(10) Uani 1 1 d .
N1 N 0.3878(2) 0.59466(8) -0.1562(2) 0.0452(5) Uani 1 1 d .
N2 N 0.6980(2) 0.58634(8) -0.0478(2) 0.0510(5) Uani 1 1 d .
N3 N 0.3187(3) 0.36765(8) 0.5216(2) 0.0546(5) Uani 1 1 d .
N4 N 0.6129(3) 0.36041(9) 0.6676(2) 0.0575(6) Uani 1 1 d .

loop_
_atom_site_aniso_label
_atom_site_aniso_U_11
_atom_site_aniso_U_22
_atom_site_aniso_U_33
_atom_site_aniso_U_23
_atom_site_aniso_U_13
_atom_site_aniso_U_12
C1 0.0709(18) 0.0571(15) 0.0538(14) 0.0074(13) -0.0109(13) -0.0235(14)
C2 0.0407(14) 0.080(2) 0.0767(18) 0.0214(16) 0.0093(12) 0.0040(13)
C3 0.0433(12) 0.0381(11) 0.0442(12) -0.0009(10) 0.0060(10) -0.0009(10)
C4 0.0616(16) 0.0532(14) 0.0530(14) 0.0117(12) 0.0091(12) -0.0002(13)
C5 0.083(2) 0.0549(15) 0.0767(19) 0.0234(15) 0.0208(16) -0.0022(14)
C6 0.074(2) 0.0622(17) 0.103(2) 0.0188(17) 0.0368(19) -0.0059(16)
C7 0.0446(15) 0.0631(17) 0.095(2) 0.0106(16) 0.0183(14) -0.0029(13)
C8 0.0405(13) 0.0406(12) 0.0590(14) -0.0025(11) 0.0099(11) 0.0011(10)
C9 0.0534(16) 0.0679(18) 0.099(2) 0.0164(17) 0.0075(15) 0.0175(14)
C10 0.0576(16) 0.0750(19) 0.0762(18) -0.0028(16) -0.0076(14) -0.0124(15)
C11 0.120(3) 0.0517(17) 0.0552(18) 0.0099(14) -0.0076(18) -0.0043(19)
C12A 0.095(6) 0.044(4) 0.084(5) 0.018(4) -0.014(5) -0.008(4)
C12B 0.287(15) 0.0087(19) 0.073(4) 0.003(2) 0.010(6) 0.007(4)
C13A 0.22(2) 0.50(5) 0.176(17) 0.05(2) 0.141(18) 0.16(3)
C13B 0.086(6) 0.124(7) 0.111(7) 0.025(6) -0.025(5) -0.049(5)
C14 0.124(4) 0.103(3) 0.139(5) 0.021(3) 0.022(3) 0.013(3)
C15 0.0687(18) 0.0525(15) 0.0459(13) -0.0003(12) 0.0031(13) 0.0094(13)
C16 0.0691(17) 0.0548(15) 0.0478(13) 0.0044(12) 0.0090(12) 0.0040(13)
C17 0.0708(18) 0.0613(17) 0.0566(15) 0.0009(13) 0.0106(14) 0.0106(14)
C18 0.074(2) 0.088(2) 0.094(2) -0.0143(19) 0.0087(18) 0.0229(18)
C19 0.0621(16) 0.0459(13) 0.0483(14) 0.0005(11) 0.0034(13) 0.0000(12)
C20 0.0646(17) 0.0511(15) 0.0603(15) 0.0010(12) 0.0050(13) -0.0008(12)
C21 0.074(2) 0.0555(16) 0.0655(17) -0.0043(14) 0.0044(15) 0.0106(14)
C22 0.076(2) 0.080(2) 0.129(3) -0.020(2) 0.019(2) 0.0152(19)
C23 0.154(4) 0.0554(17) 0.0428(15) 0.0053(13) -0.0201(19) -0.002(2)
C24 0.172(5) 0.141(4) 0.106(3) -0.018(3) -0.003(3) -0.056(4)
C25 0.445(15) 0.126(5) 0.125(5) 0.006(4) -0.082(7) -0.054(7)
C26 0.181(6) 0.125(5) 0.215(7) -0.034(5) -0.035(5) 0.043(4)
C27 0.0644(18) 0.094(2) 0.0706(18) 0.0191(17) -0.0127(14) 0.0031(17)
C28 0.100(3) 0.0572(17) 0.105(3) 0.0247(17) 0.033(2) 0.0326(18)
C29 0.0652(16) 0.0364(11) 0.0490(13) -0.0025(10) 0.0021(12) 0.0060(11)
C30 0.0705(18) 0.0569(16) 0.0719(18) 0.0010(14) 0.0116(15) -0.0023(14)
C31 0.096(2) 0.0564(16) 0.0730(19) 0.0030(14) 0.0172(17) -0.0204(16)
C32 0.121(3) 0.0623(17) 0.0565(17) 0.0080(14) 0.0094(18) -0.0181(18)
C33 0.101(2) 0.0613(17) 0.0492(15) 0.0061(14) -0.0091(16) -0.0131(16)
C34 0.0766(18) 0.0423(13) 0.0399(12) -0.0032(10) 0.0030(12) -0.0014(12)
C35 0.0623(18) 0.088(2) 0.078(2) 0.0215(17) -0.0029(15) 0.0174(16)
C36 0.102(3) 0.090(2) 0.0613(18) 0.0113(17) -0.0243(17) -0.040(2)
Li1 0.048(2) 0.047(2) 0.045(2) 0.0021(17) -0.0005(17) 0.0004(17)
Li2 0.096(3) 0.049(2) 0.053(2) 0.008(2) 0.011(2) 0.011(2)
Li3 0.092(4) 0.050(2) 0.052(2) 0.001(2) -0.005(2) -0.001(2)
Li4 0.071(3) 0.052(2) 0.043(2) -0.0017(19) 0.0002(19) 0.006(2)
N1 0.0387(10) 0.0485(11) 0.0481(11) 0.0029(9) 0.0016(8) -0.0052(8)
N2 0.0389(11) 0.0476(11) 0.0660(13) -0.0009(10) -0.0015(9) 0.0020(9)
N3 0.0620(14) 0.0489(11) 0.0528(11) 0.0056(9) 0.0020(10) 0.0109(10)
N4 0.0651(14) 0.0567(13) 0.0494(11) 0.0070(10) -0.0061(10) -0.0047(10)

loop_
_atom_type_symbol
_atom_type_description
_atom_type_scat_dispersion_real
_atom_type_scat_dispersion_imag
_atom_type_scat_source
C C 0.0033 0.0016 'International Tables Vol C Tables 4.2.6.8 and 6.1.1.4'
H H 0 0 'International Tables Vol C Tables 4.2.6.8 and 6.1.1.4'
Li Li -0.0003 0.0001 'International Tables Vol C Tables 4.2.6.8 and 6.1.1.4'
N N 0.0061 0.0033 'International Tables Vol C Tables 4.2.6.8 and 6.1.1.4'

loop_
_geom_angle_atom_site_label_1
_geom_angle_atom_site_label_2
_geom_angle_atom_site_label_3
_geom_angle
N1 C3 C4 114.07(19)
N1 C3 C8 110.77(18)
C4 C3 C8 110.15(19)
C5 C4 C3 112.2(2)
C6 C5 C4 110.0(2)
C7 C6 C5 110.4(2)
C6 C7 C8 113.2(2)
N2 C8 C7 115.1(2)
N2 C8 C3 111.31(18)
C7 C8 C3 110.1(2)
C12A C11 C12B 39.0(4)
C12A C11 Li3 102.1(4)
C12B C11 Li3 105.7(3)
C12A C11 Li2 113.6(5)
C12B C11 Li2 79.1(3)
Li3 C11 Li2 67.05(19)
C12A C11 Li1 130.7(4)
C12B C11 Li1 99.7(3)
Li3 C11 Li1 117.9(2)
Li2 C11 Li1 63.68(17)
C13A C12A C11 107.2(16)
C13B C12B C11 110.7(8)
C12A C13A C14 103(2)
C14 C13B C12B 109.5(11)
C13B C14 C13A 44.9(6)
C16 C15 Li2 101.3(2)
C16 C15 Li1 130.0(2)
Li2 C15 Li1 68.23(18)
C17 C16 C15 116.9(2)
C18 C17 C16 114.5(3)
C20 C19 Li3 102.8(2)
C20 C19 Li4 131.7(2)
Li3 C19 Li4 67.67(19)
C19 C20 C21 117.0(2)
C22 C21 C20 113.9(3)
C24 C23 Li2 104.8(3)
C24 C23 Li3 79.1(3)
Li2 C23 Li3 67.38(19)
C24 C23 Li4 107.7(3)
Li2 C23 Li4 112.8(2)
Li3 C23 Li4 63.53(17)
C25 C24 C23 131.7(6)
C26 C25 C24 110.3(7)
N3 C29 C34 111.6(2)
N3 C29 C30 115.1(2)
C34 C29 C30 110.7(2)
C31 C30 C29 112.1(2)
C30 C31 C32 110.4(2)
C33 C32 C31 110.2(2)
C32 C33 C34 112.4(3)
N4 C34 C33 114.6(2)
N4 C34 C29 110.88(19)
C33 C34 C29 111.1(2)
N2 Li1 N1 85.46(16)
N2 Li1 C15 115.6(2)
N1 Li1 C15 113.7(2)
N2 Li1 C11 116.3(2)
N1 Li1 C11 115.57(19)
C15 Li1 C11 108.9(2)
N2 Li1 Li2 126.6(2)
N1 Li1 Li2 147.9(2)
C15 Li1 Li2 54.93(17)
C11 Li1 Li2 55.75(17)
C15 Li2 C23 126.0(3)
C15 Li2 C11 115.3(2)
C23 Li2 C11 111.4(2)
C15 Li2 Li1 56.83(16)
C23 Li2 Li1 139.8(3)
C11 Li2 Li1 60.57(17)
C15 Li2 Li3 157.8(3)
C23 Li2 Li3 56.56(17)
C11 Li2 Li3 54.99(18)
Li1 Li2 Li3 105.8(2)
C19 Li3 C11 125.8(2)
C19 Li3 C23 116.0(2)
C11 Li3 C23 113.8(2)
C19 Li3 Li4 57.69(17)
C11 Li3 Li4 141.8(3)
C23 Li3 Li4 61.80(18)
C19 Li3 Li2 155.4(3)
C11 Li3 Li2 57.95(18)
C23 Li3 Li2 56.05(17)
Li4 Li3 Li2 103.3(2)
N3 Li4 N4 84.96(17)
N3 Li4 C19 110.6(2)
N4 Li4 C19 117.7(2)
N3 Li4 C23 122.7(2)
N4 Li4 C23 114.0(2)
C19 Li4 C23 106.4(2)
N3 Li4 Li3 123.4(2)
N4 Li4 Li3 151.6(3)
C19 Li4 Li3 54.64(16)
C23 Li4 Li3 54.67(16)
C1 N1 C2 109.7(2)
C1 N1 C3 113.00(19)
C2 N1 C3 110.75(19)
C1 N1 Li1 109.95(19)
C2 N1 Li1 109.28(19)
C3 N1 Li1 103.93(17)
C10 N2 C9 108.9(2)
C10 N2 C8 113.6(2)
C9 N2 C8 111.5(2)
C10 N2 Li1 102.98(19)
C9 N2 Li1 111.8(2)
C8 N2 Li1 107.75(17)
C27 N3 C28 109.4(3)
C27 N3 C29 111.2(2)
C28 N3 C29 113.4(2)
C27 N3 Li4 110.8(2)
C28 N3 Li4 106.4(2)
C29 N3 Li4 105.38(19)
C36 N4 C35 108.7(3)
C36 N4 C34 110.5(2)
C35 N4 C34 112.7(2)
C36 N4 Li4 114.4(2)
C35 N4 Li4 103.4(2)
C34 N4 Li4 107.07(19)

loop_
_geom_bond_atom_site_label_1
_geom_bond_atom_site_label_2
_geom_bond_distance
C1 N1 1.474(3)
C2 N1 1.477(3)
C3 N1 1.483(3)
C3 C4 1.530(3)
C3 C8 1.530(3)
C4 C5 1.513(4)
C5 C6 1.510(4)
C6 C7 1.499(4)
C7 C8 1.530(4)
C8 N2 1.477(3)
C9 N2 1.465(3)
C10 N2 1.465(3)
C11 C12A 1.444(9)
C11 C12B 1.713(13)
C11 Li3 2.158(6)
C11 Li2 2.234(6)
C11 Li1 2.353(5)
C12A C13A 1.423(19)
C12B C13B 1.379(12)
C13A C14 1.73(3)
C13B C14 1.368(12)
C15 C16 1.529(4)
C15 Li2 2.134(6)
C15 Li1 2.183(5)
C16 C17 1.520(4)
C17 C18 1.503(4)
C19 C20 1.523(4)
C19 Li3 2.122(5)
C19 Li4 2.199(5)
C20 C21 1.527(4)
C21 C22 1.513(4)
C23 C24 1.694(7)
C23 Li2 2.181(6)
C23 Li3 2.194(6)
C23 Li4 2.370(6)
C24 C25 1.537(10)
C25 C26 1.376(9)
C27 N3 1.464(4)
C28 N3 1.465(4)
C29 N3 1.476(3)
C29 C34 1.529(4)
C29 C30 1.537(4)
C30 C31 1.514(4)
C31 C32 1.517(5)
C32 C33 1.511(5)
C33 C34 1.528(4)
C34 N4 1.491(3)
C35 N4 1.466(4)
C36 N4 1.468(4)
Li1 N2 2.096(5)
Li1 N1 2.105(4)
Li1 Li2 2.422(6)
Li2 Li3 2.427(6)
Li3 Li4 2.407(6)
Li4 N3 2.074(5)
Li4 N4 2.145(5)
